data_1007084
loop_
_publ_author_name
'Averbuch-Pouchot, M T'
'Durif, A'

_publ_section_title
;
Crystal structure of lead-tetrasodium trimetaphosphate: Pb Na~4~ (P~3~
O~9~)~2~, Crystal data for Ba Na~4~ (P~3~ O~9~)~2~
;
_journal_coden_ASTM ZEKRDZ
_journal_name_full
;
Zeitschrift fuer Kristallographie (149,1979-)
;
_journal_page_first 307
_journal_page_last 313
_journal_volume 164
_journal_year 1983
_chemical_formula_structural 'Pb Na4 (P3 O9)2'
_chemical_formula_sum 'Na4 O18 P6 Pb'
_chemical_name_systematic 'Lead tetrasodium cyclo-triphosphate'
_space_group_IT_number 2
_symmetry_cell_setting triclinic
_symmetry_Int_Tables_number 2
_symmetry_space_group_name_Hall '-P 1'
_symmetry_space_group_name_H-M 'P -1'
_cell_angle_alpha 121.52(5)
_cell_angle_beta 102.06(5)
_cell_angle_gamma 73.00(5)
_cell_formula_units_Z 1
_cell_length_a 7.268(4)
_cell_length_b 8.151(5)
_cell_length_c 7.851(5)
_cell_volume 378.3
_refine_ls_R_factor_all 0.049
_cod_database_code 1007084

loop_
_symmetry_equiv_pos_as_xyz
x,y,z
-x,-y,-z

loop_
_atom_site_label
_atom_site_type_symbol
_atom_site_symmetry_multiplicity
_atom_site_Wyckoff_symbol
_atom_site_fract_x
_atom_site_fract_y
_atom_site_fract_z
_atom_site_occupancy
_atom_site_attached_hydrogens
_atom_site_calc_flag
Pb1 Pb2+ 2 i 0.0797(1) 0.1970(1) 0.16961(9) 0.5 0 d
Na1 Na1+ 2 i 0.0797(1) 0.1970(1) 0.16961(9) 0.5 0 d
P1 P5+ 2 i 0.2307(3) 0.9791(3) 0.6795(3) 1. 0 d
P2 P5+ 2 i 0.5046(3) 0.7785(3) 0.0464(3) 1. 0 d
P3 P5+ 2 i 0.7656(3) 0.6671(3) 0.3209(3) 1. 0 d
Na2 Na1+ 2 i 0.1788(5) 0.6575(5) 0.1759(5) 1. 0 d
Na3 Na1+ 1 h 0.5 0.5 0.5 1. 0 d
O1 O2- 2 i 0.2525(9) 0.7702(8) 0.5205(9) 1. 0 d
O2 O2- 2 i 0.0739(9) 0.0708(8) -0.1789(8) 1. 0 d
O3 O2- 2 i 0.4332(9) 0.0115(7) 0.8058(8) 1. 0 d
O4 O2- 2 i 0.2062(9) 0.1102(7) 0.5745(8) 1. 0 d
O5 O2- 2 i 0.2919(9) 0.8213(8) 0.0189(8) 1. 0 d
O6 O2- 2 i 0.3732(10) 0.3420(8) 0.1289(8) 1. 0 d
O7 O2- 2 i 0.263(1) 0.3652(8) 0.5188(8) 1. 0 d
O8 O2- 2 i 0.0780(9) 0.4719(8) -0.1827(8) 1. 0 d
O9 O2- 2 i 0.4368(9) 0.3192(7) 0.8094(7) 1. 0 d

loop_
_atom_type_symbol
_atom_type_oxidation_number
Pb2+ 2.000
Na1+ 1.000
P5+ 5.000
O2- -2.000
